data_7015573
loop_
_publ_author_name
'Cooper, Christine J.'
'Jones, Matthew D.'
'Brayshaw, Simon K.'
'Sonnex, Benjamin'
'Russell, Mark L.'
'Mahon, Mary F.'
'Allan, David R.'

_publ_section_title
;
 When is an imine not an imine? Unusual reactivity of a series of
 Cu(II) imine-pyridine complexes and their exploitation for the Henry
 reaction.
;
_journal_issue 14
_journal_name_full 'Dalton transactions (Cambridge, England : 2003)'
_journal_page_first 3677
_journal_page_last 3682
_journal_paper_doi 10.1039/c0dt01740j
_journal_volume 40
_journal_year 2011
_chemical_absolute_configuration ad
_chemical_formula_sum 'C36 H40 Cu F6 N4 O8 S2'
_chemical_formula_weight 898.38
_chemical_name_systematic
;
?
;
_space_group_IT_number 96
_symmetry_cell_setting tetragonal
_symmetry_space_group_name_Hall 'P 4nw 2abw'
_symmetry_space_group_name_H-M 'P 43 21 2'
_atom_sites_solution_hydrogens geom
_atom_sites_solution_primary direct
_atom_sites_solution_secondary difmap
_audit_creation_method SHELXL-97
_cell_angle_alpha 90.00
_cell_angle_beta 90.00
_cell_angle_gamma 90.00
_cell_formula_units_Z 4
_cell_length_a 21.106(5)
_cell_length_b 21.106(5)
_cell_length_c 8.547(3)
_cell_measurement_reflns_used 9754
_cell_measurement_temperature 150(2)
_cell_measurement_theta_max 26.6
_cell_measurement_theta_min 2.1
_cell_volume 3807.4(18)
_computing_cell_refinement
;
CrystalClear-SM Expert 2.0 r4 (Rigaku, 2009)
;
_computing_data_collection
;
CrystalClear-SM Expert 2.0 r4 (Rigaku, 2009)
;
_computing_data_reduction
;
CrystalClear-SM Expert 2.0 r4 (Rigaku, 2009)
;
_computing_structure_refinement 'SHELXL-97 (Sheldrick, 1997)'
_computing_structure_solution 'SHELXS-97 (Sheldrick, 1990)'
_diffrn_ambient_temperature 150(2)
_diffrn_measured_fraction_theta_full 0.994
_diffrn_measured_fraction_theta_max 0.994
_diffrn_measurement_device_type Synchrotron
_diffrn_measurement_method 'profile data from \w-scans'
_diffrn_radiation_monochromator Synchrotron
_diffrn_radiation_type Synchrotron
_diffrn_radiation_wavelength 0.68890
_diffrn_reflns_av_R_equivalents 0.0419
_diffrn_reflns_av_sigmaI/netI 0.0318
_diffrn_reflns_limit_h_max 27
_diffrn_reflns_limit_h_min -27
_diffrn_reflns_limit_k_max 27
_diffrn_reflns_limit_k_min -25
_diffrn_reflns_limit_l_max 9
_diffrn_reflns_limit_l_min -11
_diffrn_reflns_number 37331
_diffrn_reflns_theta_full 26.74
_diffrn_reflns_theta_max 26.74
_diffrn_reflns_theta_min 2.65
_diffrn_source Synchrotron
_exptl_absorpt_coefficient_mu 0.770
_exptl_absorpt_correction_T_max 0.9773
_exptl_absorpt_correction_T_min 0.9481
_exptl_absorpt_correction_type multi-scan
_exptl_absorpt_process_details
;
'Jacobson, R. (1998) Private communication'
;
_exptl_crystal_colour blue
_exptl_crystal_density_diffrn 1.567
_exptl_crystal_density_method 'not measured'
_exptl_crystal_description block
_exptl_crystal_F_000 1852
_exptl_crystal_size_max 0.07
_exptl_crystal_size_mid 0.03
_exptl_crystal_size_min 0.03
_refine_diff_density_max 0.280
_refine_diff_density_min -0.484
_refine_diff_density_rms 0.051
_refine_ls_abs_structure_details 'Flack H D (1983), Acta Cryst. A39, 876-881'
_refine_ls_abs_structure_Flack 0.101(14)
_refine_ls_extinction_method none
_refine_ls_goodness_of_fit_ref 1.139
_refine_ls_hydrogen_treatment constr
_refine_ls_matrix_type full
_refine_ls_number_parameters 276
_refine_ls_number_reflns 4433
_refine_ls_number_restraints 0
_refine_ls_restrained_S_all 1.139
_refine_ls_R_factor_all 0.0435
_refine_ls_R_factor_gt 0.0413
_refine_ls_shift/su_max 0.001
_refine_ls_shift/su_mean 0.000
_refine_ls_structure_factor_coef Fsqd
_refine_ls_weighting_details 'calc w=1/[\s^2^(Fo^2^)+(0.0355P)^2^+2.0997P] where P=(Fo^2^+2Fc^2^)/3'
_refine_ls_weighting_scheme calc
_refine_ls_wR_factor_gt 0.0940
_refine_ls_wR_factor_ref 0.0958
_reflns_number_gt 4232
_reflns_number_total 4433
_reflns_threshold_expression >2sigma(I)
_cod_data_source_file c0dt01740j.txt
_cod_data_source_block secPh-alcohol
_cod_original_cell_volume 3807.5(20)
_cod_original_sg_symbol_H-M P43212
_cod_database_code 7015573

loop_
_symmetry_equiv_pos_as_xyz
'x, y, z'
'-y+1/2, x+1/2, z+3/4'
'-x, -y, z+1/2'
'y+1/2, -x+1/2, z+1/4'
'x+1/2, -y+1/2, -z+1/4'
'-x+1/2, y+1/2, -z+3/4'
'y, x, -z'
'-y, -x, -z+1/2'

loop_
_atom_site_label
_atom_site_type_symbol
_atom_site_fract_x
_atom_site_fract_y
_atom_site_fract_z
_atom_site_U_iso_or_equiv
_atom_site_adp_type
_atom_site_occupancy
_atom_site_symmetry_multiplicity
_atom_site_calc_flag
_atom_site_refinement_flags
_atom_site_disorder_assembly
_atom_site_disorder_group
Cu1 Cu 0.272290(15) 0.272290(15) 0.0000 0.03547(13) Uani 1 2 d S . .
S1 S 0.00899(4) 0.21534(3) -0.11888(9) 0.03829(17) Uani 1 1 d . . .
F1 F -0.00660(9) 0.09709(8) -0.2016(2) 0.0491(5) Uani 1 1 d . . .
O1 O 0.17847(12) 0.32156(11) -0.1520(3) 0.0328(5) Uani 0.75 1 d P A 1
H1A H 0.1436 0.3027 -0.1432 0.09(2) Uiso 0.75 1 calc PR A 1
N1 N 0.26473(10) 0.20963(9) -0.1795(2) 0.0275(4) Uani 1 1 d . . .
C1 C 0.22973(14) 0.15731(12) -0.1922(3) 0.0343(6) Uani 1 1 d . . .
H1 H 0.2051 0.1438 -0.1054 0.041 Uiso 1 1 calc R . .
F2 F 0.04249(10) 0.15328(10) -0.3700(2) 0.0559(5) Uani 1 1 d . . .
O2 O 0.05387(13) 0.26141(11) -0.1747(3) 0.0627(7) Uani 1 1 d . . .
N2 N 0.33279(10) 0.31107(10) -0.1449(3) 0.0310(5) Uani 1 1 d . . .
C2 C 0.22839(14) 0.12200(13) -0.3301(3) 0.0384(6) Uani 1 1 d . . .
H2 H 0.2028 0.0851 -0.3371 0.046 Uiso 1 1 calc R . .
F3 F 0.08963(9) 0.12274(10) -0.1618(3) 0.0595(6) Uani 1 1 d . . .
O3 O 0.01458(10) 0.20025(10) 0.0439(2) 0.0419(5) Uani 1 1 d . . .
C3 C 0.26419(14) 0.14090(12) -0.4550(3) 0.0364(6) Uani 1 1 d . . .
H3 H 0.2627 0.1182 -0.5510 0.044 Uiso 1 1 calc R . .
O4 O -0.05470(12) 0.22313(13) -0.1741(3) 0.0624(7) Uani 1 1 d . . .
C4 C 0.30278(13) 0.19383(13) -0.4392(3) 0.0329(6) Uani 1 1 d . . .
H4 H 0.3294 0.2071 -0.5227 0.039 Uiso 1 1 calc R . .
C5 C 0.30169(12) 0.22659(12) -0.3007(3) 0.0281(5) Uani 1 1 d . . .
C6 C 0.34020(12) 0.28401(12) -0.2748(3) 0.0301(5) Uani 1 1 d . . .
H6 H 0.3688 0.2996 -0.3514 0.036 Uiso 1 1 calc R . .
C7 C 0.36234(12) 0.36946(12) -0.0890(3) 0.0299(5) Uani 1 1 d . . .
H7 H 0.3319 0.4049 -0.1085 0.036 Uiso 1 1 calc R . .
C8 C 0.42513(14) 0.38817(13) -0.1606(3) 0.0366(6) Uani 1 1 d . . .
H8A H 0.4204 0.3932 -0.2752 0.044 Uiso 1 1 calc R . .
H8B H 0.4570 0.3547 -0.1409 0.044 Uiso 1 1 calc R . .
C9 C 0.44726(14) 0.45037(13) -0.0887(3) 0.0381(6) Uani 1 1 d . . .
H9A H 0.4897 0.4610 -0.1302 0.046 Uiso 1 1 calc R . .
H9B H 0.4178 0.4846 -0.1200 0.046 Uiso 1 1 calc R . .
C10 C 0.03504(13) 0.14402(14) -0.2182(3) 0.0368(6) Uani 1 1 d . . .
C11 C 0.1681(2) 0.38951(19) -0.1462(5) 0.0322(8) Uani 0.75 1 d P A 1
H11 H 0.2078 0.4114 -0.1806 0.039 Uiso 0.75 1 calc PR A 1
C12 C 0.15343(13) 0.40931(13) 0.0224(3) 0.0344(6) Uani 1 1 d . . .
C13 C 0.19594(14) 0.45136(14) 0.0877(4) 0.0411(7) Uani 1 1 d . A .
H13 H 0.2316 0.4648 0.0288 0.049 Uiso 1 1 calc R . .
C14 C 0.18733(19) 0.47386(13) 0.2360(4) 0.0511(8) Uani 1 1 d . . .
H14 H 0.2176 0.5019 0.2803 0.061 Uiso 1 1 calc R A .
C15 C 0.1351(2) 0.45610(15) 0.3218(4) 0.0596(11) Uani 1 1 d . A .
H15 H 0.1286 0.4724 0.4241 0.072 Uiso 1 1 calc R . .
C16 C 0.09162(18) 0.41378(16) 0.2564(4) 0.0538(9) Uani 1 1 d . . .
H16 H 0.0553 0.4011 0.3142 0.065 Uiso 1 1 calc R A .
C17 C 0.10150(15) 0.39048(14) 0.1079(4) 0.0426(7) Uani 1 1 d . A .
H17 H 0.0723 0.3612 0.0642 0.051 Uiso 1 1 calc R . .
C18 C 0.1144(9) 0.4099(9) -0.252(2) 0.043(4) Uani 0.75 1 d P A 1
H18A H 0.1201 0.3910 -0.3558 0.065 Uiso 0.75 1 calc PR A 1
H18B H 0.1142 0.4562 -0.2612 0.065 Uiso 0.75 1 calc PR A 1
H18C H 0.0740 0.3957 -0.2076 0.065 Uiso 0.75 1 calc PR A 1
O1A O 0.2104(5) 0.3544(5) -0.1725(12) 0.050(2) Uiso 0.25 1 d P A 2
H1A1 H 0.2306 0.3859 -0.2060 0.060 Uiso 0.25 1 calc PR A 2
C11A C 0.1491(7) 0.3738(7) -0.1246(18) 0.036(3) Uiso 0.25 1 d P A 2
H11A H 0.1246 0.3343 -0.1012 0.043 Uiso 0.25 1 calc PR A 2
C18A C 0.117(3) 0.405(3) -0.256(6) 0.040(11) Uiso 0.25 1 d P A 2
H18D H 0.1447 0.4050 -0.3478 0.060 Uiso 0.25 1 calc PR A 2
H18E H 0.1066 0.4488 -0.2273 0.060 Uiso 0.25 1 calc PR A 2
H18F H 0.0777 0.3821 -0.2808 0.060 Uiso 0.25 1 calc PR A 2

loop_
_atom_site_aniso_label
_atom_site_aniso_U_11
_atom_site_aniso_U_22
_atom_site_aniso_U_33
_atom_site_aniso_U_23
_atom_site_aniso_U_13
_atom_site_aniso_U_12
Cu1 0.04084(17) 0.04084(17) 0.0247(2) -0.00737(15) 0.00737(15) -0.0126(2)
S1 0.0449(4) 0.0316(3) 0.0384(4) 0.0034(3) -0.0029(3) -0.0022(3)
F1 0.0558(11) 0.0369(9) 0.0545(11) -0.0039(8) 0.0065(9) -0.0136(8)
O1 0.0364(13) 0.0279(11) 0.0340(15) -0.0015(10) 0.0012(11) 0.0083(10)
N1 0.0289(10) 0.0278(10) 0.0257(11) -0.0021(8) 0.0019(8) 0.0003(8)
C1 0.0342(13) 0.0331(13) 0.0354(14) -0.0053(11) 0.0048(12) -0.0068(11)
F2 0.0706(13) 0.0668(12) 0.0304(10) -0.0025(9) 0.0043(9) -0.0176(10)
O2 0.0879(19) 0.0405(12) 0.0597(16) 0.0050(11) 0.0073(14) -0.0282(12)
N2 0.0391(12) 0.0290(10) 0.0248(11) -0.0005(9) 0.0016(9) -0.0044(9)
C2 0.0378(14) 0.0320(13) 0.0453(17) -0.0092(11) 0.0005(13) -0.0059(11)
F3 0.0407(10) 0.0745(13) 0.0633(13) -0.0099(11) -0.0071(9) 0.0168(9)
O3 0.0477(12) 0.0441(11) 0.0339(11) -0.0026(9) 0.0011(9) -0.0047(9)
C3 0.0440(15) 0.0318(13) 0.0334(15) -0.0084(11) -0.0007(12) 0.0019(11)
O4 0.0525(14) 0.0636(15) 0.0710(17) 0.0010(14) -0.0180(12) 0.0223(12)
C4 0.0379(14) 0.0334(13) 0.0273(14) -0.0035(11) 0.0029(11) 0.0031(10)
C5 0.0321(12) 0.0273(11) 0.0250(12) 0.0000(10) 0.0018(9) 0.0040(10)
C6 0.0368(13) 0.0288(12) 0.0247(14) 0.0007(10) 0.0013(10) -0.0015(10)
C7 0.0353(13) 0.0289(12) 0.0255(14) -0.0006(10) 0.0012(10) -0.0039(9)
C8 0.0444(15) 0.0337(13) 0.0319(15) 0.0015(11) 0.0051(12) -0.0086(11)
C9 0.0417(15) 0.0349(14) 0.0377(16) 0.0064(12) -0.0043(12) -0.0120(11)
C10 0.0329(13) 0.0442(15) 0.0334(16) 0.0035(12) -0.0032(11) -0.0054(11)
C11 0.035(2) 0.0266(18) 0.035(2) 0.0051(15) 0.0096(17) 0.0015(16)
C12 0.0355(13) 0.0334(13) 0.0344(15) -0.0007(11) -0.0096(11) 0.0046(10)
C13 0.0386(14) 0.0402(15) 0.0445(18) 0.0077(13) -0.0103(13) -0.0044(11)
C14 0.081(2) 0.0294(14) 0.0430(19) 0.0029(13) -0.0256(18) -0.0067(14)
C15 0.118(3) 0.0341(16) 0.0264(16) -0.0004(13) 0.0022(19) 0.0144(19)
C16 0.068(2) 0.0462(17) 0.047(2) 0.0144(16) 0.0160(18) 0.0032(15)
C17 0.0465(16) 0.0383(15) 0.0430(18) 0.0029(13) -0.0027(14) -0.0038(12)
C18 0.058(5) 0.044(5) 0.027(3) -0.002(3) -0.008(2) 0.013(3)

loop_
_atom_type_symbol
_atom_type_description
_atom_type_scat_dispersion_real
_atom_type_scat_dispersion_imag
_atom_type_scat_source
C C 0.0033 0.0016 'International Tables Vol C Tables 4.2.6.8 and 6.1.1.4'
H H 0.0000 0.0000 'International Tables Vol C Tables 4.2.6.8 and 6.1.1.4'
N N 0.0061 0.0033 'International Tables Vol C Tables 4.2.6.8 and 6.1.1.4'
O O 0.0106 0.0060 'International Tables Vol C Tables 4.2.6.8 and 6.1.1.4'
F F 0.0171 0.0103 'International Tables Vol C Tables 4.2.6.8 and 6.1.1.4'
S S 0.1246 0.1234 'International Tables Vol C Tables 4.2.6.8 and 6.1.1.4'
Cu Cu 0.3201 1.2651 'International Tables Vol C Tables 4.2.6.8 and 6.1.1.4'

loop_
_geom_angle_atom_site_label_1
_geom_angle_atom_site_label_2
_geom_angle_atom_site_label_3
_geom_angle
_geom_angle_site_symmetry_1
_geom_angle_site_symmetry_3
_geom_angle_publ_flag
N2 Cu1 N2 81.67(13) 7 . ?
N2 Cu1 N1 159.21(9) 7 . ?
N2 Cu1 N1 81.11(9) . . ?
N2 Cu1 N1 81.11(9) 7 7 ?
N2 Cu1 N1 159.21(9) . 7 ?
N1 Cu1 N1 117.90(12) . 7 ?
O3 S1 O4 115.00(15) . . ?
O3 S1 O2 114.73(15) . . ?
O4 S1 O2 115.48(17) . . ?
O3 S1 C10 104.19(13) . . ?
O4 S1 C10 103.01(14) . . ?
O2 S1 C10 101.89(15) . . ?
C1 N1 C5 118.6(2) . . ?
C1 N1 Cu1 130.11(18) . . ?
C5 N1 Cu1 111.26(16) . . ?
N1 C1 C2 121.5(3) . . ?
N1 C1 H1 119.2 . . ?
C2 C1 H1 119.2 . . ?
C6 N2 C7 128.2(2) . . ?
C6 N2 Cu1 116.70(18) . . ?
C7 N2 Cu1 115.06(16) . . ?
C3 C2 C1 119.5(2) . . ?
C3 C2 H2 120.2 . . ?
C1 C2 H2 120.2 . . ?
C2 C3 C4 118.8(3) . . ?
C2 C3 H3 120.6 . . ?
C4 C3 H3 120.6 . . ?
C5 C4 C3 118.7(3) . . ?
C5 C4 H4 120.7 . . ?
C3 C4 H4 120.7 . . ?
N1 C5 C4 122.7(2) . . ?
N1 C5 C6 115.0(2) . . ?
C4 C5 C6 122.3(2) . . ?
N2 C6 C5 115.9(2) . . ?
N2 C6 H6 122.0 . . ?
C5 C6 H6 122.0 . . ?
N2 C7 C8 117.5(2) . . ?
N2 C7 C7 106.45(16) . 7 ?
C8 C7 C7 109.92(19) . 7 ?
N2 C7 H7 107.5 . . ?
C8 C7 H7 107.5 . . ?
C7 C7 H7 107.5 7 . ?
C7 C8 C9 109.3(2) . . ?
C7 C8 H8A 109.8 . . ?
C9 C8 H8A 109.8 . . ?
C7 C8 H8B 109.8 . . ?
C9 C8 H8B 109.8 . . ?
H8A C8 H8B 108.3 . . ?
C9 C9 C8 112.3(2) 7 . ?
C9 C9 H9A 109.1 7 . ?
C8 C9 H9A 109.2 . . ?
C9 C9 H9B 109.1 7 . ?
C8 C9 H9B 109.1 . . ?
H9A C9 H9B 107.9 . . ?
F2 C10 F3 107.6(3) . . ?
F2 C10 F1 107.0(2) . . ?
F3 C10 F1 106.4(2) . . ?
F2 C10 S1 111.9(2) . . ?
F3 C10 S1 112.0(2) . . ?
F1 C10 S1 111.6(2) . . ?
O1 C11 C18 111.9(8) . . ?
O1 C11 C12 109.4(3) . . ?
C18 C11 C12 109.5(8) . . ?
O1 C11 H11 108.7 . . ?
C18 C11 H11 108.7 . . ?
C12 C11 H11 108.7 . . ?
C17 C12 C13 119.2(3) . . ?
C17 C12 C11A 104.9(6) . . ?
C13 C12 C11A 135.8(6) . . ?
C17 C12 C11 125.6(3) . . ?
C13 C12 C11 115.1(3) . . ?
C11A C12 C11 21.1(5) . . ?
C14 C13 C12 120.8(3) . . ?
C14 C13 H13 119.6 . . ?
C12 C13 H13 119.6 . . ?
C13 C14 C15 120.4(3) . . ?
C13 C14 H14 119.8 . . ?
C15 C14 H14 119.8 . . ?
C14 C15 C16 119.2(3) . . ?
C14 C15 H15 120.4 . . ?
C16 C15 H15 120.4 . . ?
C17 C16 C15 119.8(3) . . ?
C17 C16 H16 120.1 . . ?
C15 C16 H16 120.1 . . ?
C12 C17 C16 120.5(3) . . ?
C12 C17 H17 119.8 . . ?
C16 C17 H17 119.8 . . ?
C11A O1A H1A1 109.5 . . ?
O1A C11A C12 109.7(10) . . ?
O1A C11A C18A 109(2) . . ?
C12 C11A C18A 117(2) . . ?
O1A C11A H11A 106.7 . . ?
C12 C11A H11A 106.7 . . ?
C18A C11A H11A 106.7 . . ?
C11A C18A H18D 109.5 . . ?
C11A C18A H18E 109.5 . . ?
H18D C18A H18E 109.5 . . ?
C11A C18A H18F 109.5 . . ?
H18D C18A H18F 109.5 . . ?
H18E C18A H18F 109.5 . . ?

loop_
_geom_bond_atom_site_label_1
_geom_bond_atom_site_label_2
_geom_bond_distance
_geom_bond_site_symmetry_2
_geom_bond_publ_flag
Cu1 N2 1.958(2) 7 ?
Cu1 N2 1.958(2) . ?
Cu1 N1 2.032(2) . ?
Cu1 N1 2.032(2) 7 ?
S1 O3 1.432(2) . ?
S1 O4 1.434(2) . ?
S1 O2 1.439(2) . ?
S1 C10 1.813(3) . ?
F1 C10 1.332(3) . ?
O1 C11 1.452(4) . ?
O1 H1A 0.8400 . ?
N1 C1 1.333(3) . ?
N1 C5 1.345(3) . ?
C1 C2 1.394(4) . ?
C1 H1 0.9500 . ?
F2 C10 1.322(4) . ?
N2 C6 1.258(3) . ?
N2 C7 1.462(3) . ?
C2 C3 1.368(4) . ?
C2 H2 0.9500 . ?
F3 C10 1.327(3) . ?
C3 C4 1.389(4) . ?
C3 H3 0.9500 . ?
C4 C5 1.371(4) . ?
C4 H4 0.9500 . ?
C5 C6 1.476(3) . ?
C6 H6 0.9500 . ?
C7 C8 1.512(4) . ?
C7 C7 1.536(5) 7 ?
C7 H7 1.0000 . ?
C8 C9 1.523(4) . ?
C8 H8A 0.9900 . ?
C8 H8B 0.9900 . ?
C9 C9 1.519(6) 7 ?
C9 H9A 0.9900 . ?
C9 H9B 0.9900 . ?
C11 C18 1.514(19) . ?
C11 C12 1.532(5) . ?
C11 H11 1.0000 . ?
C12 C17 1.376(4) . ?
C12 C13 1.380(4) . ?
C12 C11A 1.466(15) . ?
C13 C14 1.366(5) . ?
C13 H13 0.9500 . ?
C14 C15 1.376(6) . ?
C14 H14 0.9500 . ?
C15 C16 1.397(5) . ?
C15 H15 0.9500 . ?
C16 C17 1.377(5) . ?
C16 H16 0.9500 . ?
C17 H17 0.9500 . ?
C18 H18A 0.9800 . ?
C18 H18B 0.9800 . ?
C18 H18C 0.9800 . ?
O1A C11A 1.418(16) . ?
O1A H1A1 0.8400 . ?
C11A C18A 1.47(6) . ?
C11A H11A 1.0000 . ?
C18A H18D 0.9800 . ?
C18A H18E 0.9800 . ?
C18A H18F 0.9800 . ?

loop_
_geom_torsion_atom_site_label_1
_geom_torsion_atom_site_label_2
_geom_torsion_atom_site_label_3
_geom_torsion_atom_site_label_4
_geom_torsion
_geom_torsion_site_symmetry_1
_geom_torsion_site_symmetry_2
_geom_torsion_site_symmetry_3
_geom_torsion_site_symmetry_4
_geom_torsion_publ_flag
N2 Cu1 N1 C1 144.5(3) 7 . . . ?
N2 Cu1 N1 C1 178.9(2) . . . . ?
N1 Cu1 N1 C1 -10.0(2) 7 . . . ?
N2 Cu1 N1 C5 -35.9(3) 7 . . . ?
N2 Cu1 N1 C5 -1.49(17) . . . . ?
N1 Cu1 N1 C5 169.61(19) 7 . . . ?
C5 N1 C1 C2 -3.2(4) . . . . ?
Cu1 N1 C1 C2 176.4(2) . . . . ?
N2 Cu1 N2 C6 168.9(3) 7 . . . ?
N1 Cu1 N2 C6 0.6(2) . . . . ?
N1 Cu1 N2 C6 -156.8(2) 7 . . . ?
N2 Cu1 N2 C7 -12.90(13) 7 . . . ?
N1 Cu1 N2 C7 178.81(19) . . . . ?
N1 Cu1 N2 C7 21.5(4) 7 . . . ?
N1 C1 C2 C3 0.6(4) . . . . ?
C1 C2 C3 C4 2.2(4) . . . . ?
C2 C3 C4 C5 -2.5(4) . . . . ?
C1 N1 C5 C4 2.9(4) . . . . ?
Cu1 N1 C5 C4 -176.7(2) . . . . ?
C1 N1 C5 C6 -178.3(2) . . . . ?
Cu1 N1 C5 C6 2.1(3) . . . . ?
C3 C4 C5 N1 -0.1(4) . . . . ?
C3 C4 C5 C6 -178.8(3) . . . . ?
C7 N2 C6 C5 -177.5(2) . . . . ?
Cu1 N2 C6 C5 0.4(3) . . . . ?
N1 C5 C6 N2 -1.7(3) . . . . ?
C4 C5 C6 N2 177.1(2) . . . . ?
C6 N2 C7 C8 -24.8(4) . . . . ?
Cu1 N2 C7 C8 157.26(19) . . . . ?
C6 N2 C7 C7 -148.4(3) . . . 7 ?
Cu1 N2 C7 C7 33.6(3) . . . 7 ?
N2 C7 C8 C9 179.2(2) . . . . ?
C7 C7 C8 C9 -58.9(3) 7 . . . ?
C7 C8 C9 C9 54.9(4) . . . 7 ?
O3 S1 C10 F2 -169.85(19) . . . . ?
O4 S1 C10 F2 69.8(2) . . . . ?
O2 S1 C10 F2 -50.2(2) . . . . ?
O3 S1 C10 F3 -48.9(2) . . . . ?
O4 S1 C10 F3 -169.3(2) . . . . ?
O2 S1 C10 F3 70.7(2) . . . . ?
O3 S1 C10 F1 70.3(2) . . . . ?
O4 S1 C10 F1 -50.1(2) . . . . ?
O2 S1 C10 F1 -170.1(2) . . . . ?
O1 C11 C12 C17 -63.6(4) . . . . ?
C18 C11 C12 C17 59.3(8) . . . . ?
O1 C11 C12 C13 118.7(3) . . . . ?
C18 C11 C12 C13 -118.3(8) . . . . ?
O1 C11 C12 C11A -50.7(17) . . . . ?
C18 C11 C12 C11A 72.3(19) . . . . ?
C17 C12 C13 C14 0.6(4) . . . . ?
C11A C12 C13 C14 -176.1(9) . . . . ?
C11 C12 C13 C14 178.4(3) . . . . ?
C12 C13 C14 C15 -1.6(5) . . . . ?
C13 C14 C15 C16 1.3(5) . . . . ?
C14 C15 C16 C17 0.0(5) . . . . ?
C13 C12 C17 C16 0.7(4) . . . . ?
C11A C12 C17 C16 178.3(6) . . . . ?
C11 C12 C17 C16 -176.9(3) . . . . ?
C15 C16 C17 C12 -1.0(5) . . . . ?
C17 C12 C11A O1A -141.4(9) . . . . ?
C13 C12 C11A O1A 35.7(15) . . . . ?
C11 C12 C11A O1A 49.5(13) . . . . ?
C17 C12 C11A C18A 93(2) . . . . ?
C13 C12 C11A C18A -90(2) . . . . ?
C11 C12 C11A C18A -76(3) . . . . ?
